data_4333344
loop_
_publ_author_name
'York, John T.'
'Bar-Nahum, Itsik'
'Tolman, William B.'

_publ_section_title
;
 Structural Diversity in Copper&#x2212;Sulfur Chemistry:&#x00A0; Synthesis
 of Novel Cu/S Clusters through Metathesis Reactions
;
_journal_issue 20
_journal_name_full 'Inorganic Chemistry'
_journal_page_first 8105
_journal_page_last 8107
_journal_paper_doi 10.1021/ic700760p
_journal_volume 46
_journal_year 2007
_chemical_absolute_configuration ad
_chemical_formula_moiety 'C40 H88 Cl4 Cu6 N8 S8, 4(C H2 Cl2)'
_chemical_formula_sum 'C44 H96 Cl12 Cu6 N8 S8'
_chemical_formula_weight 1800.41
_chemical_name_common 05260m
_chemical_name_systematic
; 
 ? 
;
_space_group_IT_number 4
_symmetry_cell_setting monoclinic
_symmetry_space_group_name_Hall 'P 2yb'
_symmetry_space_group_name_H-M 'P 1 21 1'
_atom_sites_solution_hydrogens geom
_atom_sites_solution_primary direct
_atom_sites_solution_secondary difmap
_audit_creation_method SHELXL-97
_cell_angle_alpha 90.00
_cell_angle_beta 114.692(4)
_cell_angle_gamma 90.00
_cell_formula_units_Z 2
_cell_length_a 15.028(4)
_cell_length_b 15.526(4)
_cell_length_c 16.968(4)
_cell_measurement_reflns_used 3653
_cell_measurement_temperature 173(2)
_cell_measurement_theta_max 25.03
_cell_measurement_theta_min 2.37
_cell_volume 3597.1(16)
_computing_cell_refinement 'Saint, Bruker'
_computing_data_collection 'Smart, Bruker'
_computing_data_reduction 'Saint, Bruker'
_computing_molecular_graphics 'SHELXTL, Bruker'
_computing_publication_material 'SHELXTL, Bruker'
_computing_structure_refinement 'SHELXL-97 (Sheldrick, 1997)'
_computing_structure_solution 'SHELXS-97 (Sheldrick, 1990)'
_diffrn_ambient_temperature 173(2)
_diffrn_measured_fraction_theta_full 0.998
_diffrn_measured_fraction_theta_max 0.998
_diffrn_measurement_device_type 'Bruker SMART Platform CCD'
_diffrn_measurement_method 'area detector, omega scans'
_diffrn_radiation_monochromator graphite
_diffrn_radiation_source 'fine-focus sealed tube'
_diffrn_radiation_type MoK\a
_diffrn_radiation_wavelength 0.71073
_diffrn_reflns_av_R_equivalents 0.0353
_diffrn_reflns_av_sigmaI/netI 0.0460
_diffrn_reflns_limit_h_max 17
_diffrn_reflns_limit_h_min -17
_diffrn_reflns_limit_k_max 18
_diffrn_reflns_limit_k_min -18
_diffrn_reflns_limit_l_max 20
_diffrn_reflns_limit_l_min -20
_diffrn_reflns_number 36064
_diffrn_reflns_theta_full 25.06
_diffrn_reflns_theta_max 25.06
_diffrn_reflns_theta_min 1.32
_exptl_absorpt_coefficient_mu 2.457
_exptl_absorpt_correction_T_max 0.7912
_exptl_absorpt_correction_T_min 0.5786
_exptl_absorpt_correction_type multi-scan
_exptl_absorpt_process_details 'SADABS, R. Blessing, 1995'
_exptl_crystal_colour Purple
_exptl_crystal_density_diffrn 1.662
_exptl_crystal_density_meas ?
_exptl_crystal_density_method 'not measured'
_exptl_crystal_description Block
_exptl_crystal_F_000 1844
_exptl_crystal_size_max 0.25
_exptl_crystal_size_mid 0.20
_exptl_crystal_size_min 0.10
_refine_diff_density_max 0.441
_refine_diff_density_min -0.426
_refine_diff_density_rms 0.059
_refine_ls_abs_structure_details 'Flack H D (1983), 6076 Friedel Pairs, Acta Cryst. A39, 876-881'
_refine_ls_abs_structure_Flack 0.008(6)
_refine_ls_extinction_method none
_refine_ls_goodness_of_fit_ref 1.001
_refine_ls_hydrogen_treatment riding
_refine_ls_matrix_type full
_refine_ls_number_parameters 719
_refine_ls_number_reflns 12699
_refine_ls_number_restraints 7
_refine_ls_restrained_S_all 1.001
_refine_ls_R_factor_all 0.0358
_refine_ls_R_factor_gt 0.0282
_refine_ls_shift/su_max 0.001
_refine_ls_shift/su_mean 0.000
_refine_ls_structure_factor_coef Fsqd
_refine_ls_weighting_details 'calc w=1/[\s^2^(Fo^2^)+(0.0198P)^2^+0.0000P] where P=(Fo^2^+2Fc^2^)/3'
_refine_ls_weighting_scheme calc
_refine_ls_wR_factor_gt 0.0522
_refine_ls_wR_factor_ref 0.0544
_reflns_number_gt 11282
_reflns_number_total 12699
_reflns_threshold_expression >2sigma(I)
_cod_data_source_file ic700760psup1.cif
_cod_data_source_block 05260m
_cod_depositor_comments
;
The following automatic conversions were performed:

'_symmetry_cell_setting' value 'Monoclinic' changed to 'monoclinic'
according to /home/saulius/struct/CIF-dictionaries/cif_core.dic
dictionary named 'cif_core.dic' version 2.4.2 from 2011-04-26.

Automatic conversion script
Id: cif_fix_values 1891 2012-01-12 08:04:46Z andrius 

The following automatic conversions were performed:

'_exptl_crystal_density_meas' value 'not measured' was changed to '?'
- the value is perceived as not measured.

Automatic conversion script
Id: cif_fix_values 3008 2015-01-20 13:52:24Z robertas 
;
_cod_original_cell_volume 3597.2(15)
_cod_original_sg_symbol_H-M P21
_cod_database_code 4333344

loop_
_symmetry_equiv_pos_as_xyz
'x, y, z'
'-x, y+1/2, -z'

loop_
_atom_site_label
_atom_site_type_symbol
_atom_site_fract_x
_atom_site_fract_y
_atom_site_fract_z
_atom_site_U_iso_or_equiv
_atom_site_adp_type
_atom_site_occupancy
_atom_site_symmetry_multiplicity
_atom_site_calc_flag
_atom_site_refinement_flags
_atom_site_disorder_assembly
_atom_site_disorder_group
Cu2 Cu 0.25542(3) 0.83291(3) 0.07435(3) 0.02163(10) Uani 1 1 d . . .
Cu3 Cu 0.70439(3) 0.60633(3) 0.38721(3) 0.02149(10) Uani 1 1 d . . .
Cu6 Cu 0.42858(3) 0.79026(3) 0.27413(3) 0.02391(10) Uani 1 1 d . . .
Cu4 Cu 0.59933(3) 0.76419(3) 0.47968(3) 0.02155(10) Uani 1 1 d . . .
Cu1 Cu 0.38155(3) 0.67677(3) -0.00022(3) 0.02184(10) Uani 1 1 d . . .
Cu5 Cu 0.53052(3) 0.65671(3) 0.20285(3) 0.02406(11) Uani 1 1 d . . .
S1 S 0.36549(6) 0.62663(6) 0.12247(6) 0.0225(2) Uani 1 1 d . . .
Cl4 Cl 0.34292(7) 0.88938(7) 0.32359(6) 0.0376(3) Uani 1 1 d . . .
S6 S 0.47453(6) 0.67948(6) 0.37941(5) 0.0226(2) Uani 1 1 d . . .
S5 S 0.53564(6) 0.59168(6) 0.33047(6) 0.0227(2) Uani 1 1 d . . .
S2 S 0.29712(6) 0.71283(6) 0.16566(6) 0.0226(2) Uani 1 1 d . . .
Cl2 Cl 0.75295(6) 0.67971(6) 0.53325(5) 0.0261(2) Uani 1 1 d . . .
S7 S 0.66303(6) 0.73215(6) 0.30459(6) 0.0232(2) Uani 1 1 d . . .
Cl1 Cl 0.22844(6) 0.76016(6) -0.06409(5) 0.0285(2) Uani 1 1 d . . .
S4 S 0.42302(6) 0.85491(6) 0.14667(6) 0.0230(2) Uani 1 1 d . . .
C23 C 0.8960(2) 0.5345(2) 0.4714(2) 0.0237(8) Uani 1 1 d . . .
H23A H 0.8953 0.5586 0.5258 0.028 Uiso 1 1 calc R . .
N2 N 0.3274(2) 0.56024(19) -0.07161(18) 0.0226(7) Uani 1 1 d . . .
N6 N 0.7275(2) 0.47360(19) 0.42342(18) 0.0238(7) Uani 1 1 d . . .
C11 C 0.1020(3) 0.8239(2) 0.1454(2) 0.0315(9) Uani 1 1 d . . .
H11A H 0.0338 0.8277 0.1379 0.047 Uiso 1 1 calc R . .
H11B H 0.1415 0.8669 0.1879 0.047 Uiso 1 1 calc R . .
H11C H 0.1276 0.7662 0.1661 0.047 Uiso 1 1 calc R . .
N1 N 0.44353(19) 0.69812(18) -0.09198(17) 0.0220(7) Uani 1 1 d . . .
C27 C 1.0035(3) 0.5123(3) 0.4915(3) 0.0356(10) Uani 1 1 d . . .
H27A H 1.0073 0.4883 0.4389 0.043 Uiso 1 1 calc R . .
H27B H 1.0435 0.5654 0.5079 0.043 Uiso 1 1 calc R . .
N4 N 0.2296(2) 0.95899(19) 0.02344(19) 0.0244(7) Uani 1 1 d . . .
N8 N 0.5704(2) 0.73147(19) 0.58736(17) 0.0229(7) Uani 1 1 d . . .
C36 C 0.4667(2) 0.7527(3) 0.5640(2) 0.0329(10) Uani 1 1 d . . .
H36A H 0.4501 0.7384 0.6125 0.049 Uiso 1 1 calc R . .
H36B H 0.4250 0.7196 0.5127 0.049 Uiso 1 1 calc R . .
H36C H 0.4561 0.8144 0.5512 0.049 Uiso 1 1 calc R . .
C35 C 0.5854(3) 0.6386(2) 0.6091(2) 0.0272(9) Uani 1 1 d . . .
H35A H 0.5709 0.6267 0.6592 0.041 Uiso 1 1 calc R . .
H35B H 0.6535 0.6231 0.6230 0.041 Uiso 1 1 calc R . .
H35C H 0.5416 0.6046 0.5593 0.041 Uiso 1 1 calc R . .
C3 C 0.4183(2) 0.6217(2) -0.1516(2) 0.0238(8) Uani 1 1 d . . .
H3A H 0.4712 0.5782 -0.1235 0.029 Uiso 1 1 calc R . .
C31 C 0.7508(3) 0.8962(3) 0.5631(3) 0.0358(10) Uani 1 1 d . . .
H31A H 0.7755 0.9505 0.5941 0.054 Uiso 1 1 calc R . .
H31B H 0.7559 0.8977 0.5074 0.054 Uiso 1 1 calc R . .
H31C H 0.7899 0.8482 0.5980 0.054 Uiso 1 1 calc R . .
S3 S 0.49122(6) 0.77055(6) 0.10147(5) 0.0228(2) Uani 1 1 d . . .
N5 N 0.8510(2) 0.60011(19) 0.40260(18) 0.0238(7) Uani 1 1 d . . .
C18 C -0.0710(3) 1.0312(3) -0.0421(3) 0.0380(10) Uani 1 1 d . . .
H18A H -0.1433 1.0356 -0.0702 0.046 Uiso 1 1 calc R . .
H18B H -0.0465 1.0696 0.0092 0.046 Uiso 1 1 calc R . .
C21 C 0.8529(3) 0.5770(3) 0.3185(2) 0.0345(10) Uani 1 1 d . . .
H21A H 0.9210 0.5741 0.3255 0.052 Uiso 1 1 calc R . .
H21B H 0.8176 0.6208 0.2751 0.052 Uiso 1 1 calc R . .
H21C H 0.8214 0.5209 0.2994 0.052 Uiso 1 1 calc R . .
C20 C 0.0832(3) 1.0548(2) -0.0611(3) 0.0347(10) Uani 1 1 d . . .
H20A H 0.1078 1.0967 -0.0127 0.042 Uiso 1 1 calc R . .
H20B H 0.1096 1.0712 -0.1035 0.042 Uiso 1 1 calc R . .
C4 C 0.3228(3) 0.5799(2) -0.1596(2) 0.0245(9) Uani 1 1 d . . .
H4A H 0.2692 0.6229 -0.1875 0.029 Uiso 1 1 calc R . .
C32 C 0.5891(3) 0.9580(2) 0.4958(3) 0.0343(10) Uani 1 1 d . . .
H32A H 0.6126 1.0117 0.5284 0.051 Uiso 1 1 calc R . .
H32B H 0.5199 0.9496 0.4838 0.051 Uiso 1 1 calc R . .
H32C H 0.5961 0.9614 0.4410 0.051 Uiso 1 1 calc R . .
N3 N 0.1069(2) 0.84039(18) 0.06128(18) 0.0226(7) Uani 1 1 d . . .
C14 C 0.1199(2) 0.9642(2) -0.0258(2) 0.0257(8) Uani 1 1 d . . .
H14A H 0.1010 0.9247 -0.0768 0.031 Uiso 1 1 calc R . .
C30 C 0.8767(3) 0.3864(3) 0.5220(3) 0.0370(10) Uani 1 1 d . . .
H30A H 0.8723 0.4087 0.5750 0.044 Uiso 1 1 calc R . .
H30B H 0.8378 0.3327 0.5048 0.044 Uiso 1 1 calc R . .
C7 C 0.4165(3) 0.6409(3) -0.2402(2) 0.0351(10) Uani 1 1 d . . .
H7A H 0.4808 0.6647 -0.2324 0.042 Uiso 1 1 calc R . .
H7B H 0.3661 0.6852 -0.2696 0.042 Uiso 1 1 calc R . .
C26 C 0.6969(3) 0.4630(2) 0.4950(2) 0.0311(9) Uani 1 1 d . . .
H26A H 0.7060 0.4029 0.5144 0.047 Uiso 1 1 calc R . .
H26B H 0.6277 0.4787 0.4747 0.047 Uiso 1 1 calc R . .
H26C H 0.7366 0.5005 0.5435 0.047 Uiso 1 1 calc R . .
C5 C 0.2287(3) 0.5393(3) -0.0784(2) 0.0347(10) Uani 1 1 d . . .
H5A H 0.2057 0.4858 -0.1114 0.052 Uiso 1 1 calc R . .
H5B H 0.1835 0.5862 -0.1082 0.052 Uiso 1 1 calc R . .
H5C H 0.2312 0.5320 -0.0201 0.052 Uiso 1 1 calc R . .
C19 C -0.0291(3) 1.0588(3) -0.1050(3) 0.0418(11) Uani 1 1 d . . .
H19A H -0.0503 1.1183 -0.1249 0.050 Uiso 1 1 calc R . .
H19B H -0.0539 1.0205 -0.1563 0.050 Uiso 1 1 calc R . .
N7 N 0.6475(2) 0.88456(19) 0.54783(18) 0.0259(7) Uani 1 1 d . . .
C12 C 0.0504(3) 0.7734(2) -0.0001(2) 0.0309(9) Uani 1 1 d . . .
H12A H -0.0178 0.7754 -0.0074 0.046 Uiso 1 1 calc R . .
H12B H 0.0783 0.7168 0.0223 0.046 Uiso 1 1 calc R . .
H12C H 0.0528 0.7833 -0.0562 0.046 Uiso 1 1 calc R . .
C24 C 0.8339(2) 0.4523(2) 0.4499(2) 0.0259(9) Uani 1 1 d . . .
H24A H 0.8387 0.4266 0.3977 0.031 Uiso 1 1 calc R . .
C34 C 0.6401(3) 0.7853(2) 0.6597(2) 0.0235(8) Uani 1 1 d . . .
H34A H 0.7076 0.7643 0.6720 0.028 Uiso 1 1 calc R . .
C10 C 0.2992(3) 0.5010(2) -0.2198(2) 0.0327(10) Uani 1 1 d . . .
H10A H 0.3488 0.4558 -0.1918 0.039 Uiso 1 1 calc R . .
H10B H 0.2345 0.4776 -0.2281 0.039 Uiso 1 1 calc R . .
C2 C 0.5512(2) 0.7075(3) -0.0493(2) 0.0338(10) Uani 1 1 d . . .
H2A H 0.5763 0.7171 -0.0934 0.051 Uiso 1 1 calc R . .
H2B H 0.5803 0.6549 -0.0168 0.051 Uiso 1 1 calc R . .
H2C H 0.5684 0.7567 -0.0095 0.051 Uiso 1 1 calc R . .
C17 C -0.0409(3) 0.9384(3) -0.0137(3) 0.0353(10) Uani 1 1 d . . .
H17A H -0.0669 0.9001 -0.0649 0.042 Uiso 1 1 calc R . .
H17B H -0.0693 0.9201 0.0268 0.042 Uiso 1 1 calc R . .
C33 C 0.6347(3) 0.8797(2) 0.6312(2) 0.0263(9) Uani 1 1 d . . .
H33A H 0.5667 0.8999 0.6176 0.032 Uiso 1 1 calc R . .
C28 C 1.0439(3) 0.4474(3) 0.5649(3) 0.0399(11) Uani 1 1 d . . .
H28A H 1.1123 0.4329 0.5761 0.048 Uiso 1 1 calc R . .
H28B H 1.0441 0.4728 0.6185 0.048 Uiso 1 1 calc R . .
C6 C 0.3958(3) 0.4893(2) -0.0256(2) 0.0361(10) Uani 1 1 d . . .
H6A H 0.3721 0.4353 -0.0573 0.054 Uiso 1 1 calc R . .
H6B H 0.3993 0.4836 0.0331 0.054 Uiso 1 1 calc R . .
H6C H 0.4611 0.5024 -0.0223 0.054 Uiso 1 1 calc R . .
C15 C 0.2703(3) 1.0205(3) 0.0966(3) 0.0344(10) Uani 1 1 d . . .
H15A H 0.2590 1.0795 0.0741 0.052 Uiso 1 1 calc R . .
H15B H 0.3408 1.0105 0.1284 0.052 Uiso 1 1 calc R . .
H15C H 0.2380 1.0120 0.1357 0.052 Uiso 1 1 calc R . .
Cl3 Cl 0.61376(7) 0.55884(7) 0.15280(6) 0.0386(3) Uani 1 1 d . . .
S8 S 0.59897(7) 0.81774(6) 0.35241(6) 0.0233(2) Uani 1 1 d . . .
C22 C 0.9021(3) 0.6837(2) 0.4298(2) 0.0328(9) Uani 1 1 d . . .
H22A H 0.9697 0.6779 0.4362 0.049 Uiso 1 1 calc R . .
H22B H 0.9023 0.7011 0.4854 0.049 Uiso 1 1 calc R . .
H22C H 0.8682 0.7275 0.3858 0.049 Uiso 1 1 calc R . .
C9 C 0.2974(3) 0.5226(3) -0.3083(2) 0.0367(10) Uani 1 1 d . . .
H9A H 0.2842 0.4697 -0.3440 0.044 Uiso 1 1 calc R . .
H9B H 0.2442 0.5643 -0.3388 0.044 Uiso 1 1 calc R . .
C16 C 0.2772(3) 0.9748(3) -0.0357(3) 0.0362(10) Uani 1 1 d . . .
H16A H 0.2635 1.0338 -0.0579 0.054 Uiso 1 1 calc R . .
H16B H 0.2516 0.9341 -0.0842 0.054 Uiso 1 1 calc R . .
H16C H 0.3481 0.9668 -0.0041 0.054 Uiso 1 1 calc R . .
C38 C 0.6832(3) 0.9287(3) 0.7844(3) 0.0482(12) Uani 1 1 d . . .
H38A H 0.7282 0.9666 0.8309 0.058 Uiso 1 1 calc R . .
H38B H 0.6153 0.9475 0.7702 0.058 Uiso 1 1 calc R . .
C40 C 0.6277(3) 0.7780(3) 0.7444(2) 0.0351(10) Uani 1 1 d . . .
H40A H 0.5592 0.7924 0.7329 0.042 Uiso 1 1 calc R . .
H40B H 0.6398 0.7177 0.7650 0.042 Uiso 1 1 calc R . .
C13 C 0.0716(2) 0.9301(2) 0.0313(2) 0.0239(8) Uani 1 1 d . . .
H13A H 0.0945 0.9673 0.0842 0.029 Uiso 1 1 calc R . .
C39 C 0.6965(3) 0.8371(3) 0.8158(2) 0.0447(11) Uani 1 1 d . . .
H39A H 0.6823 0.8325 0.8676 0.054 Uiso 1 1 calc R . .
H39B H 0.7651 0.8190 0.8324 0.054 Uiso 1 1 calc R . .
C1 C 0.4019(3) 0.7805(2) -0.1368(2) 0.0357(10) Uani 1 1 d . . .
H1A H 0.4283 0.7929 -0.1795 0.054 Uiso 1 1 calc R . .
H1B H 0.4195 0.8272 -0.0941 0.054 Uiso 1 1 calc R . .
H1C H 0.3304 0.7757 -0.1663 0.054 Uiso 1 1 calc R . .
C37 C 0.7040(3) 0.9369(3) 0.7046(2) 0.0396(11) Uani 1 1 d . . .
H37A H 0.7726 0.9200 0.7193 0.048 Uiso 1 1 calc R . .
H37B H 0.6957 0.9977 0.6851 0.048 Uiso 1 1 calc R . .
C8 C 0.3945(3) 0.5607(3) -0.2974(2) 0.0361(10) Uani 1 1 d . . .
H8A H 0.3921 0.5762 -0.3549 0.043 Uiso 1 1 calc R . .
H8B H 0.4472 0.5177 -0.2704 0.043 Uiso 1 1 calc R . .
C25 C 0.6668(3) 0.4157(2) 0.3510(2) 0.0316(9) Uani 1 1 d . . .
H25A H 0.6795 0.3557 0.3702 0.047 Uiso 1 1 calc R . .
H25B H 0.6834 0.4246 0.3016 0.047 Uiso 1 1 calc R . .
H25C H 0.5973 0.4288 0.3336 0.047 Uiso 1 1 calc R . .
C29 C 0.9825(3) 0.3667(3) 0.5419(3) 0.0476(12) Uani 1 1 d . . .
H29A H 1.0088 0.3255 0.5908 0.057 Uiso 1 1 calc R . .
H29B H 0.9862 0.3393 0.4907 0.057 Uiso 1 1 calc R . .
Cl10 Cl 0.78895(8) 0.77020(8) 0.04390(7) 0.0513(3) Uani 1 1 d . . .
Cl12 Cl 0.86886(9) 0.64769(8) 0.80700(7) 0.0543(3) Uani 1 1 d . . .
Cl9 Cl 0.86803(9) 0.80882(8) 0.22714(7) 0.0594(3) Uani 1 1 d . . .
Cl11 Cl 0.97217(9) 0.51457(9) 0.75816(8) 0.0611(3) Uani 1 1 d . . .
Cl7 Cl 0.11118(11) 0.72732(12) 0.66919(9) 0.0900(5) Uani 1 1 d . . .
C4S C 0.8583(3) 0.5646(3) 0.7329(2) 0.0434(11) Uani 1 1 d . . .
H4SA H 0.8332 0.5887 0.6735 0.052 Uiso 1 1 calc R . .
H4SB H 0.8107 0.5212 0.7343 0.052 Uiso 1 1 calc R . .
Cl8 Cl 0.02103(11) 0.86654(10) 0.72361(9) 0.0858(5) Uani 1 1 d . . .
C2S C 0.0357(3) 0.7549(3) 0.7214(3) 0.0621(14) Uani 1 1 d . . .
H10L H -0.0293 0.7275 0.6906 0.075 Uiso 1 1 calc R . .
H10M H 0.0649 0.7325 0.7815 0.075 Uiso 1 1 calc R . .
C1SA C 0.2126(6) 0.6920(10) 0.3745(6) 0.068(2) Uani 0.732(12) 1 d PD A 1
H1SA H 0.2482 0.7467 0.3788 0.082 Uiso 0.732(12) 1 calc PR A 1
H1SB H 0.2391 0.6482 0.3475 0.082 Uiso 0.732(12) 1 calc PR A 1
Cl5A Cl 0.2294(10) 0.6578(6) 0.4783(4) 0.0701(12) Uani 0.732(12) 1 d PD A 1
Cl6A Cl 0.08719(17) 0.7070(5) 0.31025(14) 0.0769(17) Uani 0.732(12) 1 d PD A 1
C1SB C 0.216(2) 0.694(3) 0.3891(12) 0.068(2) Uani 0.268(12) 1 d PD A 2
H1SC H 0.2039 0.7562 0.3921 0.082 Uiso 0.268(12) 1 calc PR A 2
H1SD H 0.2749 0.6868 0.3776 0.082 Uiso 0.268(12) 1 calc PR A 2
Cl5B Cl 0.234(3) 0.644(2) 0.4876(12) 0.0701(12) Uani 0.268(12) 1 d PD A 2
Cl6B Cl 0.1144(10) 0.6457(11) 0.3058(4) 0.085(4) Uani 0.268(12) 1 d PD A 2
C3S C 0.7712(3) 0.7626(3) 0.1393(3) 0.0525(13) Uani 1 1 d . . .
H3SA H 0.7094 0.7920 0.1308 0.063 Uiso 1 1 calc R . .
H3SB H 0.7651 0.7012 0.1520 0.063 Uiso 1 1 calc R . .

loop_
_atom_site_aniso_label
_atom_site_aniso_U_11
_atom_site_aniso_U_22
_atom_site_aniso_U_33
_atom_site_aniso_U_23
_atom_site_aniso_U_13
_atom_site_aniso_U_12
Cu2 0.0209(2) 0.0213(3) 0.0245(2) 0.00247(19) 0.0112(2) 0.00136(19)
Cu3 0.0189(2) 0.0217(3) 0.0235(2) 0.00266(19) 0.00851(19) 0.00067(19)
Cu6 0.0240(2) 0.0277(3) 0.0208(2) -0.00007(19) 0.01010(19) 0.0031(2)
Cu4 0.0232(2) 0.0233(3) 0.0180(2) -0.00010(19) 0.00842(19) -0.00006(19)
Cu1 0.0221(2) 0.0258(3) 0.0188(2) -0.00141(19) 0.00965(19) -0.00077(19)
Cu5 0.0234(2) 0.0286(3) 0.0211(2) -0.0003(2) 0.01018(19) 0.0029(2)
S1 0.0253(5) 0.0221(5) 0.0210(5) 0.0004(4) 0.0106(4) 0.0007(4)
Cl4 0.0338(6) 0.0443(6) 0.0371(6) -0.0111(5) 0.0170(5) 0.0078(5)
S6 0.0210(5) 0.0281(5) 0.0202(5) -0.0002(4) 0.0099(4) 0.0002(4)
S5 0.0211(5) 0.0241(5) 0.0213(5) 0.0001(4) 0.0074(4) 0.0009(4)
S2 0.0223(5) 0.0259(5) 0.0220(5) 0.0023(4) 0.0115(4) 0.0024(4)
Cl2 0.0255(5) 0.0290(5) 0.0215(4) 0.0009(4) 0.0077(4) 0.0049(4)
S7 0.0215(5) 0.0272(5) 0.0222(5) 0.0039(4) 0.0106(4) 0.0023(4)
Cl1 0.0270(5) 0.0354(6) 0.0214(5) -0.0001(4) 0.0085(4) 0.0085(4)
S4 0.0227(5) 0.0241(5) 0.0215(5) -0.0011(4) 0.0086(4) 0.0001(4)
C23 0.0229(19) 0.023(2) 0.022(2) -0.0016(16) 0.0059(16) 0.0014(16)
N2 0.0234(17) 0.0227(18) 0.0237(17) -0.0013(13) 0.0117(14) -0.0017(13)
N6 0.0219(17) 0.0246(18) 0.0229(16) -0.0005(14) 0.0073(14) -0.0051(14)
C11 0.030(2) 0.032(2) 0.042(2) 0.0047(19) 0.0239(19) 0.0012(18)
N1 0.0201(15) 0.0243(18) 0.0217(16) -0.0029(13) 0.0090(13) -0.0023(13)
C27 0.021(2) 0.039(3) 0.043(3) 0.004(2) 0.0096(19) 0.0052(18)
N4 0.0229(16) 0.0250(18) 0.0309(18) 0.0030(14) 0.0168(14) 0.0002(13)
N8 0.0201(16) 0.0288(18) 0.0204(16) -0.0021(13) 0.0090(14) 0.0010(13)
C36 0.024(2) 0.047(3) 0.029(2) 0.000(2) 0.0131(18) 0.0000(19)
C35 0.035(2) 0.026(2) 0.024(2) 0.0000(16) 0.0157(18) -0.0059(17)
C3 0.0254(19) 0.025(2) 0.0214(19) -0.0056(16) 0.0100(16) -0.0012(16)
C31 0.033(2) 0.029(2) 0.043(3) -0.0043(19) 0.014(2) -0.0083(18)
S3 0.0205(5) 0.0299(6) 0.0187(4) -0.0013(4) 0.0089(4) -0.0002(4)
N5 0.0216(16) 0.0222(17) 0.0291(17) -0.0003(14) 0.0123(14) -0.0030(14)
C18 0.030(2) 0.028(2) 0.053(3) 0.005(2) 0.015(2) 0.0119(19)
C21 0.030(2) 0.044(3) 0.035(2) 0.0058(19) 0.0190(19) 0.0024(19)
C20 0.034(2) 0.027(2) 0.047(3) 0.011(2) 0.021(2) 0.0009(18)
C4 0.022(2) 0.027(2) 0.021(2) -0.0028(16) 0.0061(17) -0.0021(16)
C32 0.040(2) 0.025(2) 0.035(2) 0.0045(18) 0.013(2) 0.0068(18)
N3 0.0214(16) 0.0192(17) 0.0291(17) 0.0051(14) 0.0123(14) 0.0001(13)
C14 0.024(2) 0.022(2) 0.029(2) 0.0014(16) 0.0092(17) 0.0043(16)
C30 0.032(2) 0.025(2) 0.040(2) 0.0064(19) 0.002(2) 0.0017(18)
C7 0.042(2) 0.043(3) 0.026(2) -0.0087(19) 0.0199(19) -0.006(2)
C26 0.039(2) 0.027(2) 0.031(2) 0.0054(18) 0.017(2) 0.0001(18)
C5 0.033(2) 0.040(3) 0.034(2) -0.014(2) 0.017(2) -0.014(2)
C19 0.042(3) 0.034(3) 0.044(3) 0.009(2) 0.013(2) 0.014(2)
N7 0.0271(18) 0.0247(19) 0.0244(17) 0.0007(14) 0.0094(15) 0.0026(14)
C12 0.023(2) 0.027(2) 0.043(2) -0.0048(19) 0.0138(18) -0.0058(17)
C24 0.025(2) 0.021(2) 0.028(2) -0.0017(16) 0.0080(17) 0.0007(16)
C34 0.0252(19) 0.023(2) 0.0195(18) -0.0002(16) 0.0065(16) 0.0008(16)
C10 0.037(2) 0.032(2) 0.027(2) -0.0121(18) 0.0117(19) -0.0073(19)
C2 0.027(2) 0.052(3) 0.026(2) -0.0115(19) 0.0142(18) -0.0086(19)
C17 0.028(2) 0.030(2) 0.053(3) 0.002(2) 0.021(2) 0.0034(18)
C33 0.030(2) 0.025(2) 0.020(2) -0.0008(16) 0.0067(17) 0.0076(17)
C28 0.022(2) 0.043(3) 0.043(3) -0.004(2) 0.0011(19) 0.0073(19)
C6 0.047(3) 0.028(2) 0.034(2) -0.0008(19) 0.018(2) 0.001(2)
C15 0.028(2) 0.031(2) 0.044(3) -0.001(2) 0.014(2) 0.0016(18)
Cl3 0.0351(6) 0.0498(7) 0.0325(6) -0.0086(5) 0.0158(5) 0.0121(5)
S8 0.0262(5) 0.0229(5) 0.0202(5) 0.0014(4) 0.0093(4) 0.0010(4)
C22 0.024(2) 0.030(2) 0.045(2) -0.0009(19) 0.0147(18) -0.0059(17)
C9 0.038(2) 0.043(3) 0.025(2) -0.0174(19) 0.0097(19) -0.001(2)
C16 0.034(2) 0.038(3) 0.047(3) 0.016(2) 0.026(2) 0.0018(19)
C38 0.059(3) 0.046(3) 0.028(2) -0.022(2) 0.006(2) 0.003(2)
C40 0.038(2) 0.043(3) 0.023(2) -0.0017(19) 0.0118(18) 0.004(2)
C13 0.022(2) 0.019(2) 0.034(2) -0.0013(16) 0.0154(18) 0.0010(16)
C39 0.057(3) 0.047(3) 0.022(2) -0.002(2) 0.009(2) 0.010(2)
C1 0.052(3) 0.029(2) 0.035(2) -0.0008(19) 0.026(2) -0.005(2)
C37 0.054(3) 0.023(2) 0.029(2) -0.0047(18) 0.005(2) -0.003(2)
C8 0.041(2) 0.049(3) 0.026(2) -0.0124(19) 0.021(2) -0.006(2)
C25 0.031(2) 0.027(2) 0.035(2) -0.0062(18) 0.0113(19) -0.0056(18)
C29 0.040(3) 0.038(3) 0.049(3) 0.005(2) 0.003(2) 0.016(2)
Cl10 0.0438(6) 0.0706(9) 0.0408(6) -0.0011(6) 0.0190(5) -0.0076(6)
Cl12 0.0666(8) 0.0501(7) 0.0484(7) 0.0040(6) 0.0262(6) 0.0026(6)
Cl9 0.0602(8) 0.0676(9) 0.0389(7) 0.0010(6) 0.0092(6) -0.0095(6)
Cl11 0.0501(7) 0.0686(9) 0.0662(9) 0.0053(7) 0.0257(7) 0.0083(6)
Cl7 0.0806(10) 0.1272(14) 0.0521(8) 0.0176(9) 0.0179(8) 0.0397(10)
C4S 0.042(3) 0.049(3) 0.027(2) 0.008(2) 0.002(2) 0.000(2)
Cl8 0.0917(11) 0.0690(10) 0.0735(10) 0.0085(8) 0.0116(9) 0.0135(9)
C2S 0.057(3) 0.066(4) 0.054(3) 0.013(3) 0.015(3) -0.005(3)
C1SA 0.054(3) 0.076(4) 0.087(5) -0.024(4) 0.042(4) -0.016(3)
Cl5A 0.0495(16) 0.055(4) 0.0847(17) 0.0299(16) 0.0070(15) 0.002(2)
Cl6A 0.0532(13) 0.135(5) 0.0468(12) 0.0066(15) 0.0246(10) -0.0099(16)
C1SB 0.054(3) 0.076(4) 0.087(5) -0.024(4) 0.042(4) -0.016(3)
Cl5B 0.0495(16) 0.055(4) 0.0847(17) 0.0299(16) 0.0070(15) 0.002(2)
Cl6B 0.093(6) 0.101(9) 0.040(3) 0.003(4) 0.006(3) -0.029(6)
C3S 0.053(3) 0.059(3) 0.036(2) 0.006(2) 0.009(2) -0.017(3)

loop_
_atom_type_symbol
_atom_type_description
_atom_type_scat_dispersion_real
_atom_type_scat_dispersion_imag
_atom_type_scat_source
C C 0.0033 0.0016 'International Tables Vol C Tables 4.2.6.8 and 6.1.1.4'
H H 0.0000 0.0000 'International Tables Vol C Tables 4.2.6.8 and 6.1.1.4'
N N 0.0061 0.0033 'International Tables Vol C Tables 4.2.6.8 and 6.1.1.4'
S S 0.1246 0.1234 'International Tables Vol C Tables 4.2.6.8 and 6.1.1.4'
Cl Cl 0.1484 0.1585 'International Tables Vol C Tables 4.2.6.8 and 6.1.1.4'
Cu Cu 0.3201 1.2651 'International Tables Vol C Tables 4.2.6.8 and 6.1.1.4'

loop_
_geom_angle_atom_site_label_1
_geom_angle_atom_site_label_2
_geom_angle_atom_site_label_3
_geom_angle
N4 Cu2 N3 84.38(11)
N4 Cu2 S4 93.06(8)
N3 Cu2 S4 153.71(8)
N4 Cu2 S2 164.75(8)
N3 Cu2 S2 95.21(8)
S4 Cu2 S2 80.54(3)
N4 Cu2 Cl1 96.05(8)
N3 Cu2 Cl1 100.06(8)
S4 Cu2 Cl1 106.23(3)
S2 Cu2 Cl1 99.03(4)
N5 Cu3 N6 83.34(11)
N5 Cu3 S5 162.16(8)
N6 Cu3 S5 92.48(8)
N5 Cu3 S7 96.61(8)
N6 Cu3 S7 161.99(8)
S5 Cu3 S7 82.06(3)
N5 Cu3 Cl2 92.31(8)
N6 Cu3 Cl2 101.89(8)
S5 Cu3 Cl2 105.53(3)
S7 Cu3 Cl2 96.11(4)
S4 Cu6 S6 153.00(4)
S4 Cu6 Cl4 103.42(4)
S6 Cu6 Cl4 103.58(4)
S4 Cu6 S8 93.06(3)
S6 Cu6 S8 78.59(3)
Cl4 Cu6 S8 107.61(4)
S4 Cu6 S2 78.82(4)
S6 Cu6 S2 95.89(4)
Cl4 Cu6 S2 101.70(4)
S8 Cu6 S2 150.67(4)
N8 Cu4 N7 83.61(11)
N8 Cu4 S8 167.11(8)
N7 Cu4 S8 93.35(8)
N8 Cu4 S6 95.84(8)
N7 Cu4 S6 149.77(8)
S8 Cu4 S6 80.48(4)
N8 Cu4 Cl2 93.01(8)
N7 Cu4 Cl2 102.11(8)
S8 Cu4 Cl2 99.88(3)
S6 Cu4 Cl2 108.09(4)
N2 Cu1 N1 84.14(11)
N2 Cu1 S1 93.81(8)
N1 Cu1 S1 159.77(8)
N2 Cu1 S3 158.58(8)
N1 Cu1 S3 93.07(8)
S1 Cu1 S3 81.51(4)
N2 Cu1 Cl1 97.52(8)
N1 Cu1 Cl1 102.02(8)
S1 Cu1 Cl1 98.19(4)
S3 Cu1 Cl1 103.83(4)
S1 Cu5 S7 155.03(4)
S1 Cu5 Cl3 104.92(4)
S7 Cu5 Cl3 100.02(4)
S1 Cu5 S5 94.02(3)
S7 Cu5 S5 81.11(4)
Cl3 Cu5 S5 103.74(4)
S1 Cu5 S3 80.92(3)
S7 Cu5 S3 92.27(4)
Cl3 Cu5 S3 103.31(4)
S5 Cu5 S3 152.88(4)
S2 S1 Cu5 103.63(5)
S2 S1 Cu1 111.37(5)
Cu5 S1 Cu1 88.49(4)
S5 S6 Cu4 108.44(5)
S5 S6 Cu6 102.78(5)
Cu4 S6 Cu6 91.88(4)
S6 S5 Cu3 111.83(5)
S6 S5 Cu5 104.11(5)
Cu3 S5 Cu5 87.12(3)
S1 S2 Cu2 109.09(5)
S1 S2 Cu6 103.46(5)
Cu2 S2 Cu6 90.90(4)
Cu4 Cl2 Cu3 92.04(3)
S8 S7 Cu3 111.41(5)
S8 S7 Cu5 103.11(5)
Cu3 S7 Cu5 87.43(4)
Cu1 Cl1 Cu2 93.99(3)
S3 S4 Cu2 108.50(5)
S3 S4 Cu6 104.21(5)
Cu2 S4 Cu6 92.13(4)
N5 C23 C24 110.6(3)
N5 C23 C27 114.7(3)
C24 C23 C27 110.1(3)
N5 C23 H23A 107.0
C24 C23 H23A 107.0
C27 C23 H23A 107.0
C5 N2 C6 109.3(3)
C5 N2 C4 110.0(3)
C6 N2 C4 114.1(3)
C5 N2 Cu1 111.3(2)
C6 N2 Cu1 108.2(2)
C4 N2 Cu1 103.9(2)
C26 N6 C25 108.5(3)
C26 N6 C24 112.8(3)
C25 N6 C24 108.8(3)
C26 N6 Cu3 105.9(2)
C25 N6 Cu3 112.0(2)
C24 N6 Cu3 108.8(2)
N3 C11 H11A 109.5
N3 C11 H11B 109.5
H11A C11 H11B 109.5
N3 C11 H11C 109.5
H11A C11 H11C 109.5
H11B C11 H11C 109.5
C2 N1 C1 107.8(3)
C2 N1 C3 108.9(3)
C1 N1 C3 113.7(3)
C2 N1 Cu1 112.2(2)
C1 N1 Cu1 106.6(2)
C3 N1 Cu1 107.60(19)
C28 C27 C23 110.6(3)
C28 C27 H27A 109.5
C23 C27 H27A 109.5
C28 C27 H27B 109.5
C23 C27 H27B 109.5
H27A C27 H27B 108.1
C16 N4 C15 108.4(3)
C16 N4 C14 110.0(3)
C15 N4 C14 113.8(3)
C16 N4 Cu2 112.0(2)
C15 N4 Cu2 108.3(2)
C14 N4 Cu2 104.4(2)
C36 N8 C35 108.6(3)
C36 N8 C34 113.3(3)
C35 N8 C34 111.0(3)
C36 N8 Cu4 106.8(2)
C35 N8 Cu4 112.6(2)
C34 N8 Cu4 104.4(2)
N8 C36 H36A 109.5
N8 C36 H36B 109.5
H36A C36 H36B 109.5
N8 C36 H36C 109.5
H36A C36 H36C 109.5
H36B C36 H36C 109.5
N8 C35 H35A 109.5
N8 C35 H35B 109.5
H35A C35 H35B 109.5
N8 C35 H35C 109.5
H35A C35 H35C 109.5
H35B C35 H35C 109.5
N1 C3 C7 113.9(3)
N1 C3 C4 111.0(3)
C7 C3 C4 111.5(3)
N1 C3 H3A 106.6
C7 C3 H3A 106.6
C4 C3 H3A 106.6
N7 C31 H31A 109.5
N7 C31 H31B 109.5
H31A C31 H31B 109.5
N7 C31 H31C 109.5
H31A C31 H31C 109.5
H31B C31 H31C 109.5
S4 S3 Cu1 112.03(5)
S4 S3 Cu5 102.87(5)
Cu1 S3 Cu5 87.48(4)
C22 N5 C21 107.2(3)
C22 N5 C23 110.5(3)
C21 N5 C23 113.9(3)
C22 N5 Cu3 112.2(2)
C21 N5 Cu3 109.3(2)
C23 N5 Cu3 103.8(2)
C19 C18 C17 109.5(3)
C19 C18 H18A 109.8
C17 C18 H18A 109.8
C19 C18 H18B 109.8
C17 C18 H18B 109.8
H18A C18 H18B 108.2
N5 C21 H21A 109.5
N5 C21 H21B 109.5
H21A C21 H21B 109.5
N5 C21 H21C 109.5
H21A C21 H21C 109.5
H21B C21 H21C 109.5
C19 C20 C14 111.7(3)
C19 C20 H20A 109.3
C14 C20 H20A 109.3
C19 C20 H20B 109.3
C14 C20 H20B 109.3
H20A C20 H20B 107.9
N2 C4 C3 110.4(3)
N2 C4 C10 113.7(3)
C3 C4 C10 110.2(3)
N2 C4 H4A 107.5
C3 C4 H4A 107.5
C10 C4 H4A 107.5
N7 C32 H32A 109.5
N7 C32 H32B 109.5
H32A C32 H32B 109.5
N7 C32 H32C 109.5
H32A C32 H32C 109.5
H32B C32 H32C 109.5
C12 N3 C11 108.3(3)
C12 N3 C13 113.5(3)
C11 N3 C13 109.5(3)
C12 N3 Cu2 107.7(2)
C11 N3 Cu2 111.0(2)
C13 N3 Cu2 106.85(19)
N4 C14 C13 109.2(3)
N4 C14 C20 113.4(3)
C13 C14 C20 112.0(3)
N4 C14 H14A 107.3
C13 C14 H14A 107.3
C20 C14 H14A 107.3
C29 C30 C24 111.5(3)
C29 C30 H30A 109.3
C24 C30 H30A 109.3
C29 C30 H30B 109.3
C24 C30 H30B 109.3
H30A C30 H30B 108.0
C3 C7 C8 112.2(3)
C3 C7 H7A 109.2
C8 C7 H7A 109.2
C3 C7 H7B 109.2
C8 C7 H7B 109.2
H7A C7 H7B 107.9
N6 C26 H26A 109.5
N6 C26 H26B 109.5
H26A C26 H26B 109.5
N6 C26 H26C 109.5
H26A C26 H26C 109.5
H26B C26 H26C 109.5
N2 C5 H5A 109.5
N2 C5 H5B 109.5
H5A C5 H5B 109.5
N2 C5 H5C 109.5
H5A C5 H5C 109.5
H5B C5 H5C 109.5
C18 C19 C20 110.1(3)
C18 C19 H19A 109.6
C20 C19 H19A 109.6
C18 C19 H19B 109.6
C20 C19 H19B 109.6
H19A C19 H19B 108.2
C31 N7 C32 109.2(3)
C31 N7 C33 112.3(3)
C32 N7 C33 108.7(3)
C31 N7 Cu4 107.0(2)
C32 N7 Cu4 111.4(2)
C33 N7 Cu4 108.3(2)
N3 C12 H12A 109.5
N3 C12 H12B 109.5
H12A C12 H12B 109.5
N3 C12 H12C 109.5
H12A C12 H12C 109.5
H12B C12 H12C 109.5
N6 C24 C30 115.3(3)
N6 C24 C23 110.7(3)
C30 C24 C23 111.0(3)
N6 C24 H24A 106.4
C30 C24 H24A 106.4
C23 C24 H24A 106.4
N8 C34 C40 114.3(3)
N8 C34 C33 110.4(3)
C40 C34 C33 110.8(3)
N8 C34 H34A 106.9
C40 C34 H34A 106.9
C33 C34 H34A 106.9
C9 C10 C4 112.4(3)
C9 C10 H10A 109.1
C4 C10 H10A 109.1
C9 C10 H10B 109.1
C4 C10 H10B 109.1
H10A C10 H10B 107.8
N1 C2 H2A 109.5
N1 C2 H2B 109.5
H2A C2 H2B 109.5
N1 C2 H2C 109.5
H2A C2 H2C 109.5
H2B C2 H2C 109.5
C18 C17 C13 110.8(3)
C18 C17 H17A 109.5
C13 C17 H17A 109.5
C18 C17 H17B 109.5
C13 C17 H17B 109.5
H17A C17 H17B 108.1
N7 C33 C37 115.1(3)
N7 C33 C34 109.5(3)
C37 C33 C34 111.7(3)
N7 C33 H33A 106.7
C37 C33 H33A 106.7
C34 C33 H33A 106.7
C29 C28 C27 110.3(3)
C29 C28 H28A 109.6
C27 C28 H28A 109.6
C29 C28 H28B 109.6
C27 C28 H28B 109.6
H28A C28 H28B 108.1
N2 C6 H6A 109.5
N2 C6 H6B 109.5
H6A C6 H6B 109.5
N2 C6 H6C 109.5
H6A C6 H6C 109.5
H6B C6 H6C 109.5
N4 C15 H15A 109.5
N4 C15 H15B 109.5
H15A C15 H15B 109.5
N4 C15 H15C 109.5
H15A C15 H15C 109.5
H15B C15 H15C 109.5
S7 S8 Cu4 109.03(5)
S7 S8 Cu6 104.03(5)
Cu4 S8 Cu6 92.24(4)
N5 C22 H22A 109.5
N5 C22 H22B 109.5
H22A C22 H22B 109.5
N5 C22 H22C 109.5
H22A C22 H22C 109.5
H22B C22 H22C 109.5
C8 C9 C10 110.2(3)
C8 C9 H9A 109.6
C10 C9 H9A 109.6
C8 C9 H9B 109.6
C10 C9 H9B 109.6
H9A C9 H9B 108.1
N4 C16 H16A 109.5
N4 C16 H16B 109.5
H16A C16 H16B 109.5
N4 C16 H16C 109.5
H16A C16 H16C 109.5
H16B C16 H16C 109.5
C39 C38 C37 110.5(3)
C39 C38 H38A 109.6
C37 C38 H38A 109.6
C39 C38 H38B 109.6
C37 C38 H38B 109.6
H38A C38 H38B 108.1
C39 C40 C34 113.2(3)
C39 C40 H40A 108.9
C34 C40 H40A 108.9
C39 C40 H40B 108.9
C34 C40 H40B 108.9
H40A C40 H40B 107.8
N3 C13 C14 109.9(3)
N3 C13 C17 113.9(3)
C14 C13 C17 111.7(3)
N3 C13 H13A 107.0
C14 C13 H13A 107.0
C17 C13 H13A 107.0
C38 C39 C40 110.0(3)
C38 C39 H39A 109.7
C40 C39 H39A 109.7
C38 C39 H39B 109.7
C40 C39 H39B 109.7
H39A C39 H39B 108.2
N1 C1 H1A 109.5
N1 C1 H1B 109.5
H1A C1 H1B 109.5
N1 C1 H1C 109.5
H1A C1 H1C 109.5
H1B C1 H1C 109.5
C38 C37 C33 110.7(3)
C38 C37 H37A 109.5
C33 C37 H37A 109.5
C38 C37 H37B 109.5
C33 C37 H37B 109.5
H37A C37 H37B 108.1
C9 C8 C7 109.8(3)
C9 C8 H8A 109.7
C7 C8 H8A 109.7
C9 C8 H8B 109.7
C7 C8 H8B 109.7
H8A C8 H8B 108.2
N6 C25 H25A 109.5
N6 C25 H25B 109.5
H25A C25 H25B 109.5
N6 C25 H25C 109.5
H25A C25 H25C 109.5
H25B C25 H25C 109.5
C28 C29 C30 111.2(3)
C28 C29 H29A 109.4
C30 C29 H29A 109.4
C28 C29 H29B 109.4
C30 C29 H29B 109.4
H29A C29 H29B 108.0
Cl12 C4S Cl11 111.1(2)
Cl12 C4S H4SA 109.4
Cl11 C4S H4SA 109.4
Cl12 C4S H4SB 109.4
Cl11 C4S H4SB 109.4
H4SA C4S H4SB 108.0
Cl8 C2S Cl7 111.4(3)
Cl8 C2S H10L 109.4
Cl7 C2S H10L 109.4
Cl8 C2S H10M 109.4
Cl7 C2S H10M 109.4
H10L C2S H10M 108.0
Cl6A C1SA Cl5A 109.3(7)
Cl6A C1SA H1SA 109.8
Cl5A C1SA H1SA 109.8
Cl6A C1SA H1SB 109.8
Cl5A C1SA H1SB 109.8
H1SA C1SA H1SB 108.3
Cl6B C1SB Cl5B 108.4(14)
Cl6B C1SB H1SC 110.0
Cl5B C1SB H1SC 110.0
Cl6B C1SB H1SD 110.0
Cl5B C1SB H1SD 110.0
H1SC C1SB H1SD 108.4
Cl9 C3S Cl10 111.6(2)
Cl9 C3S H3SA 109.3
Cl10 C3S H3SA 109.3
Cl9 C3S H3SB 109.3
Cl10 C3S H3SB 109.3
H3SA C3S H3SB 108.0

loop_
_geom_bond_atom_site_label_1
_geom_bond_atom_site_label_2
_geom_bond_distance
Cu2 N4 2.109(3)
Cu2 N3 2.152(3)
Cu2 S4 2.3204(11)
Cu2 S2 2.3362(11)
Cu2 Cl1 2.4825(11)
Cu3 N5 2.109(3)
Cu3 N6 2.137(3)
Cu3 S5 2.3175(11)
Cu3 S7 2.3324(11)
Cu3 Cl2 2.5416(11)
Cu6 S4 2.3540(11)
Cu6 S6 2.3656(11)
Cu6 Cl4 2.3733(11)
Cu6 S8 2.3794(11)
Cu6 S2 2.3870(11)
Cu4 N8 2.109(3)
Cu4 N7 2.157(3)
Cu4 S8 2.3118(11)
Cu4 S6 2.3402(10)
Cu4 Cl2 2.4745(10)
Cu1 N2 2.140(3)
Cu1 N1 2.148(3)
Cu1 S1 2.3277(10)
Cu1 S3 2.3320(10)
Cu1 Cl1 2.4621(10)
Cu5 S1 2.3246(11)
Cu5 S7 2.3335(10)
Cu5 Cl3 2.3417(11)
Cu5 S5 2.3612(11)
Cu5 S3 2.3628(11)
S1 S2 2.0032(13)
S6 S5 2.0070(13)
S7 S8 2.0011(13)
S4 S3 2.0028(13)
C23 N5 1.483(4)
C23 C24 1.532(5)
C23 C27 1.544(5)
C23 H23A 1.0000
N2 C5 1.475(4)
N2 C6 1.486(5)
N2 C4 1.497(4)
N6 C26 1.478(4)
N6 C25 1.488(4)
N6 C24 1.506(4)
C11 N3 1.482(4)
C11 H11A 0.9800
C11 H11B 0.9800
C11 H11C 0.9800
N1 C2 1.479(4)
N1 C1 1.486(5)
N1 C3 1.501(4)
C27 C28 1.519(6)
C27 H27A 0.9900
C27 H27B 0.9900
N4 C16 1.475(4)
N4 C15 1.480(5)
N4 C14 1.507(4)
N8 C36 1.476(4)
N8 C35 1.482(4)
N8 C34 1.493(4)
C36 H36A 0.9800
C36 H36B 0.9800
C36 H36C 0.9800
C35 H35A 0.9800
C35 H35B 0.9800
C35 H35C 0.9800
C3 C7 1.522(5)
C3 C4 1.528(5)
C3 H3A 1.0000
C31 N7 1.476(4)
C31 H31A 0.9800
C31 H31B 0.9800
C31 H31C 0.9800
N5 C22 1.481(4)
N5 C21 1.483(4)
C18 C19 1.511(5)
C18 C17 1.527(5)
C18 H18A 0.9900
C18 H18B 0.9900
C21 H21A 0.9800
C21 H21B 0.9800
C21 H21C 0.9800
C20 C19 1.535(5)
C20 C14 1.538(5)
C20 H20A 0.9900
C20 H20B 0.9900
C4 C10 1.539(5)
C4 H4A 1.0000
C32 N7 1.484(5)
C32 H32A 0.9800
C32 H32B 0.9800
C32 H32C 0.9800
N3 C12 1.466(4)
N3 C13 1.501(4)
C14 C13 1.529(5)
C14 H14A 1.0000
C30 C29 1.513(5)
C30 C24 1.517(5)
C30 H30A 0.9900
C30 H30B 0.9900
C7 C8 1.528(5)
C7 H7A 0.9900
C7 H7B 0.9900
C26 H26A 0.9800
C26 H26B 0.9800
C26 H26C 0.9800
C5 H5A 0.9800
C5 H5B 0.9800
C5 H5C 0.9800
C19 H19A 0.9900
C19 H19B 0.9900
N7 C33 1.506(4)
C12 H12A 0.9800
C12 H12B 0.9800
C12 H12C 0.9800
C24 H24A 1.0000
C34 C40 1.529(5)
C34 C33 1.535(5)
C34 H34A 1.0000
C10 C9 1.528(5)
C10 H10A 0.9900
C10 H10B 0.9900
C2 H2A 0.9800
C2 H2B 0.9800
C2 H2C 0.9800
C17 C13 1.542(5)
C17 H17A 0.9900
C17 H17B 0.9900
C33 C37 1.530(5)
C33 H33A 1.0000
C28 C29 1.508(6)
C28 H28A 0.9900
C28 H28B 0.9900
C6 H6A 0.9800
C6 H6B 0.9800
C6 H6C 0.9800
C15 H15A 0.9800
C15 H15B 0.9800
C15 H15C 0.9800
C22 H22A 0.9800
C22 H22B 0.9800
C22 H22C 0.9800
C9 C8 1.512(5)
C9 H9A 0.9900
C9 H9B 0.9900
C16 H16A 0.9800
C16 H16B 0.9800
C16 H16C 0.9800
C38 C39 1.503(6)
C38 C37 1.517(6)
C38 H38A 0.9900
C38 H38B 0.9900
C40 C39 1.526(5)
C40 H40A 0.9900
C40 H40B 0.9900
C13 H13A 1.0000
C39 H39A 0.9900
C39 H39B 0.9900
C1 H1A 0.9800
C1 H1B 0.9800
C1 H1C 0.9800
C37 H37A 0.9900
C37 H37B 0.9900
C8 H8A 0.9900
C8 H8B 0.9900
C25 H25A 0.9800
C25 H25B 0.9800
C25 H25C 0.9800
C29 H29A 0.9900
C29 H29B 0.9900
Cl10 C3S 1.750(4)
Cl12 C4S 1.762(4)
Cl9 C3S 1.744(4)
Cl11 C4S 1.762(4)
Cl7 C2S 1.759(5)
C4S H4SA 0.9900
C4S H4SB 0.9900
Cl8 C2S 1.750(5)
C2S H10L 0.9900
C2S H10M 0.9900
C1SA Cl6A 1.754(7)
C1SA Cl5A 1.755(7)
C1SA H1SA 0.9900
C1SA H1SB 0.9900
C1SB Cl6B 1.756(13)
C1SB Cl5B 1.756(13)
C1SB H1SC 0.9900
C1SB H1SD 0.9900
C3S H3SA 0.9900
C3S H3SB 0.9900

loop_
_geom_torsion_atom_site_label_1
_geom_torsion_atom_site_label_2
_geom_torsion_atom_site_label_3
_geom_torsion_atom_site_label_4
_geom_torsion
S7 Cu5 S1 S2 -1.93(10)
Cl3 Cu5 S1 S2 -179.03(5)
S5 Cu5 S1 S2 75.60(5)
S3 Cu5 S1 S2 -77.56(5)
S7 Cu5 S1 Cu1 109.71(8)
Cl3 Cu5 S1 Cu1 -67.39(4)
S5 Cu5 S1 Cu1 -172.76(3)
S3 Cu5 S1 Cu1 34.07(3)
N2 Cu1 S1 S2 -131.50(9)
N1 Cu1 S1 S2 145.1(2)
S3 Cu1 S1 S2 69.53(5)
Cl1 Cu1 S1 S2 -33.33(5)
N2 Cu1 S1 Cu5 124.44(8)
N1 Cu1 S1 Cu5 41.1(2)
S3 Cu1 S1 Cu5 -34.52(3)
Cl1 Cu1 S1 Cu5 -137.39(3)
N8 Cu4 S6 S5 -119.04(9)
N7 Cu4 S6 S5 153.64(16)
S8 Cu4 S6 S5 73.43(5)
Cl2 Cu4 S6 S5 -23.94(5)
N8 Cu4 S6 Cu6 136.82(8)
N7 Cu4 S6 Cu6 49.51(16)
S8 Cu4 S6 Cu6 -30.71(3)
Cl2 Cu4 S6 Cu6 -128.08(3)
S4 Cu6 S6 S5 -5.47(10)
Cl4 Cu6 S6 S5 174.97(4)
S8 Cu6 S6 S5 -79.44(5)
S2 Cu6 S6 S5 71.40(5)
S4 Cu6 S6 Cu4 103.91(8)
Cl4 Cu6 S6 Cu4 -75.64(4)
S8 Cu6 S6 Cu4 29.94(3)
S2 Cu6 S6 Cu4 -179.21(3)
Cu4 S6 S5 Cu3 -1.07(6)
Cu6 S6 S5 Cu3 95.31(5)
Cu4 S6 S5 Cu5 -93.65(5)
Cu6 S6 S5 Cu5 2.73(5)
N5 Cu3 S5 S6 -156.4(3)
N6 Cu3 S5 S6 127.74(9)
S7 Cu3 S5 S6 -69.50(5)
Cl2 Cu3 S5 S6 24.67(6)
N5 Cu3 S5 Cu5 -52.4(3)
N6 Cu3 S5 Cu5 -128.21(8)
S7 Cu3 S5 Cu5 34.54(3)
Cl2 Cu3 S5 Cu5 128.72(3)
S1 Cu5 S5 S6 -78.17(5)
S7 Cu5 S5 S6 77.17(5)
Cl3 Cu5 S5 S6 175.39(5)
S3 Cu5 S5 S6 -0.27(10)
S1 Cu5 S5 Cu3 170.03(3)
S7 Cu5 S5 Cu3 -34.62(3)
Cl3 Cu5 S5 Cu3 63.60(4)
S3 Cu5 S5 Cu3 -112.07(7)
Cu5 S1 S2 Cu2 94.78(5)
Cu1 S1 S2 Cu2 1.00(6)
Cu5 S1 S2 Cu6 -0.96(5)
Cu1 S1 S2 Cu6 -94.73(5)
N4 Cu2 S2 S1 -139.7(3)
N3 Cu2 S2 S1 132.60(9)
S4 Cu2 S2 S1 -73.56(5)
Cl1 Cu2 S2 S1 31.53(5)
N4 Cu2 S2 Cu6 -35.1(3)
N3 Cu2 S2 Cu6 -122.81(8)
S4 Cu2 S2 Cu6 31.02(3)
Cl1 Cu2 S2 Cu6 136.12(3)
S4 Cu6 S2 S1 79.17(5)
S6 Cu6 S2 S1 -74.04(5)
Cl4 Cu6 S2 S1 -179.26(5)
S8 Cu6 S2 S1 3.11(9)
S4 Cu6 S2 Cu2 -30.72(3)
S6 Cu6 S2 Cu2 176.07(3)
Cl4 Cu6 S2 Cu2 70.86(4)
S8 Cu6 S2 Cu2 -106.78(7)
N8 Cu4 Cl2 Cu3 131.06(8)
N7 Cu4 Cl2 Cu3 -144.84(8)
S8 Cu4 Cl2 Cu3 -49.21(4)
S6 Cu4 Cl2 Cu3 33.92(4)
N5 Cu3 Cl2 Cu4 146.65(8)
N6 Cu3 Cl2 Cu4 -129.67(8)
S5 Cu3 Cl2 Cu4 -33.68(4)
S7 Cu3 Cl2 Cu4 49.75(4)
N5 Cu3 S7 S8 -129.86(9)
N6 Cu3 S7 S8 141.3(3)
S5 Cu3 S7 S8 68.08(5)
Cl2 Cu3 S7 S8 -36.81(5)
N5 Cu3 S7 Cu5 127.06(8)
N6 Cu3 S7 Cu5 38.3(3)
S5 Cu3 S7 Cu5 -35.00(3)
Cl2 Cu3 S7 Cu5 -139.89(3)
S1 Cu5 S7 S8 3.32(10)
Cl3 Cu5 S7 S8 -179.53(5)
S5 Cu5 S7 S8 -77.03(5)
S3 Cu5 S7 S8 76.52(5)
S1 Cu5 S7 Cu3 114.71(8)
Cl3 Cu5 S7 Cu3 -68.14(4)
S5 Cu5 S7 Cu3 34.36(3)
S3 Cu5 S7 Cu3 -172.08(3)
N2 Cu1 Cl1 Cu2 142.47(8)
N1 Cu1 Cl1 Cu2 -131.96(8)
S1 Cu1 Cl1 Cu2 47.50(4)
S3 Cu1 Cl1 Cu2 -35.72(4)
N4 Cu2 Cl1 Cu1 130.13(8)
N3 Cu2 Cl1 Cu1 -144.53(8)
S4 Cu2 Cl1 Cu1 35.15(4)
S2 Cu2 Cl1 Cu1 -47.55(4)
N4 Cu2 S4 S3 -119.71(9)
N3 Cu2 S4 S3 156.78(18)
S2 Cu2 S4 S3 74.23(5)
Cl1 Cu2 S4 S3 -22.50(6)
N4 Cu2 S4 Cu6 134.54(8)
N3 Cu2 S4 Cu6 51.03(19)
S2 Cu2 S4 Cu6 -31.53(3)
Cl1 Cu2 S4 Cu6 -128.25(4)
S6 Cu6 S4 S3 2.20(10)
Cl4 Cu6 S4 S3 -178.24(5)
S8 Cu6 S4 S3 72.84(5)
S2 Cu6 S4 S3 -78.73(5)
S6 Cu6 S4 Cu2 111.89(7)
Cl4 Cu6 S4 Cu2 -68.55(4)
S8 Cu6 S4 Cu2 -177.46(3)
S2 Cu6 S4 Cu2 30.97(3)
N1 Cu1 N2 C5 -143.1(2)
S1 Cu1 N2 C5 57.1(2)
S3 Cu1 N2 C5 133.5(2)
Cl1 Cu1 N2 C5 -41.7(2)
N1 Cu1 N2 C6 96.8(2)
S1 Cu1 N2 C6 -63.0(2)
S3 Cu1 N2 C6 13.4(4)
Cl1 Cu1 N2 C6 -161.8(2)
N1 Cu1 N2 C4 -24.8(2)
S1 Cu1 N2 C4 175.43(19)
S3 Cu1 N2 C4 -108.2(3)
Cl1 Cu1 N2 C4 76.63(19)
N5 Cu3 N6 C26 128.4(2)
S5 Cu3 N6 C26 -69.0(2)
S7 Cu3 N6 C26 -140.7(2)
Cl2 Cu3 N6 C26 37.4(2)
N5 Cu3 N6 C25 -113.5(2)
S5 Cu3 N6 C25 49.1(2)
S7 Cu3 N6 C25 -22.6(4)
Cl2 Cu3 N6 C25 155.5(2)
N5 Cu3 N6 C24 6.9(2)
S5 Cu3 N6 C24 169.5(2)
S7 Cu3 N6 C24 97.8(3)
Cl2 Cu3 N6 C24 -84.1(2)
N2 Cu1 N1 C2 -121.3(2)
S1 Cu1 N1 C2 -36.2(4)
S3 Cu1 N1 C2 37.4(2)
Cl1 Cu1 N1 C2 142.2(2)
N2 Cu1 N1 C1 120.8(2)
S1 Cu1 N1 C1 -154.1(2)
S3 Cu1 N1 C1 -80.5(2)
Cl1 Cu1 N1 C1 24.3(2)
N2 Cu1 N1 C3 -1.5(2)
S1 Cu1 N1 C3 83.6(3)
S3 Cu1 N1 C3 157.18(19)
Cl1 Cu1 N1 C3 -98.0(2)
N5 C23 C27 C28 177.8(3)
C24 C23 C27 C28 -56.6(4)
N3 Cu2 N4 C16 -142.7(2)
S4 Cu2 N4 C16 63.6(2)
S2 Cu2 N4 C16 128.1(3)
Cl1 Cu2 N4 C16 -43.1(2)
N3 Cu2 N4 C15 97.9(2)
S4 Cu2 N4 C15 -55.9(2)
S2 Cu2 N4 C15 8.7(4)
Cl1 Cu2 N4 C15 -162.6(2)
N3 Cu2 N4 C14 -23.7(2)
S4 Cu2 N4 C14 -177.45(19)
S2 Cu2 N4 C14 -112.9(3)
Cl1 Cu2 N4 C14 75.9(2)
N7 Cu4 N8 C36 93.8(2)
S8 Cu4 N8 C36 16.8(5)
S6 Cu4 N8 C36 -55.8(2)
Cl2 Cu4 N8 C36 -164.4(2)
N7 Cu4 N8 C35 -147.1(2)
S8 Cu4 N8 C35 135.9(3)
S6 Cu4 N8 C35 63.3(2)
Cl2 Cu4 N8 C35 -45.3(2)
N7 Cu4 N8 C34 -26.6(2)
S8 Cu4 N8 C34 -103.5(4)
S6 Cu4 N8 C34 -176.15(19)
Cl2 Cu4 N8 C34 75.3(2)
C2 N1 C3 C7 -83.1(4)
C1 N1 C3 C7 37.2(4)
Cu1 N1 C3 C7 155.0(2)
C2 N1 C3 C4 149.9(3)
C1 N1 C3 C4 -89.8(3)
Cu1 N1 C3 C4 28.1(3)
Cu2 S4 S3 Cu1 -3.08(6)
Cu6 S4 S3 Cu1 94.10(5)
Cu2 S4 S3 Cu5 -95.60(4)
Cu6 S4 S3 Cu5 1.59(5)
N2 Cu1 S3 S4 -147.6(2)
N1 Cu1 S3 S4 130.64(9)
S1 Cu1 S3 S4 -68.96(5)
Cl1 Cu1 S3 S4 27.45(6)
N2 Cu1 S3 Cu5 -44.7(2)
N1 Cu1 S3 Cu5 -126.50(8)
S1 Cu1 S3 Cu5 33.91(3)
Cl1 Cu1 S3 Cu5 130.32(3)
S1 Cu5 S3 S4 78.01(5)
S7 Cu5 S3 S4 -77.83(5)
Cl3 Cu5 S3 S4 -178.69(5)
S5 Cu5 S3 S4 -3.01(9)
S1 Cu5 S3 Cu1 -34.02(3)
S7 Cu5 S3 Cu1 170.13(3)
Cl3 Cu5 S3 Cu1 69.28(4)
S5 Cu5 S3 Cu1 -115.05(7)
C24 C23 N5 C22 171.2(3)
C27 C23 N5 C22 -63.6(4)
C24 C23 N5 C21 -68.1(4)
C27 C23 N5 C21 57.2(4)
C24 C23 N5 Cu3 50.7(3)
C27 C23 N5 Cu3 176.0(3)
N6 Cu3 N5 C22 -150.3(2)
S5 Cu3 N5 C22 132.5(3)
S7 Cu3 N5 C22 47.9(2)
Cl2 Cu3 N5 C22 -48.6(2)
N6 Cu3 N5 C21 90.9(2)
S5 Cu3 N5 C21 13.7(4)
S7 Cu3 N5 C21 -70.9(2)
Cl2 Cu3 N5 C21 -167.3(2)
N6 Cu3 N5 C23 -31.0(2)
S5 Cu3 N5 C23 -108.2(3)
S7 Cu3 N5 C23 167.19(19)
Cl2 Cu3 N5 C23 70.8(2)
C5 N2 C4 C3 166.8(3)
C6 N2 C4 C3 -70.0(4)
Cu1 N2 C4 C3 47.6(3)
C5 N2 C4 C10 -68.9(4)
C6 N2 C4 C10 54.3(4)
Cu1 N2 C4 C10 171.9(2)
N1 C3 C4 N2 -52.8(4)
C7 C3 C4 N2 178.9(3)
N1 C3 C4 C10 -179.1(3)
C7 C3 C4 C10 52.6(4)
N4 Cu2 N3 C12 117.9(2)
S4 Cu2 N3 C12 -156.54(18)
S2 Cu2 N3 C12 -77.4(2)
Cl1 Cu2 N3 C12 22.8(2)
N4 Cu2 N3 C11 -123.7(2)
S4 Cu2 N3 C11 -38.1(3)
S2 Cu2 N3 C11 41.0(2)
Cl1 Cu2 N3 C11 141.2(2)
N4 Cu2 N3 C13 -4.4(2)
S4 Cu2 N3 C13 81.1(3)
S2 Cu2 N3 C13 160.3(2)
Cl1 Cu2 N3 C13 -99.6(2)
C16 N4 C14 C13 168.6(3)
C15 N4 C14 C13 -69.5(4)
Cu2 N4 C14 C13 48.4(3)
C16 N4 C14 C20 -65.7(4)
C15 N4 C14 C20 56.1(4)
Cu2 N4 C14 C20 174.0(3)
C19 C20 C14 N4 -175.9(3)
C19 C20 C14 C13 -51.7(4)
N1 C3 C7 C8 177.8(3)
C4 C3 C7 C8 -55.5(4)
C17 C18 C19 C20 -61.1(4)
C14 C20 C19 C18 57.2(4)
N8 Cu4 N7 C31 121.3(2)
S8 Cu4 N7 C31 -71.3(2)
S6 Cu4 N7 C31 -148.11(19)
Cl2 Cu4 N7 C31 29.5(2)
N8 Cu4 N7 C32 -119.5(2)
S8 Cu4 N7 C32 47.9(2)
S6 Cu4 N7 C32 -28.9(3)
Cl2 Cu4 N7 C32 148.8(2)
N8 Cu4 N7 C33 0.0(2)
S8 Cu4 N7 C33 167.5(2)
S6 Cu4 N7 C33 90.7(3)
Cl2 Cu4 N7 C33 -91.7(2)
C26 N6 C24 C30 28.5(4)
C25 N6 C24 C30 -91.9(4)
Cu3 N6 C24 C30 145.8(3)
C26 N6 C24 C23 -98.5(3)
C25 N6 C24 C23 141.1(3)
Cu3 N6 C24 C23 18.7(3)
C29 C30 C24 N6 177.9(3)
C29 C30 C24 C23 -55.3(4)
N5 C23 C24 N6 -47.8(4)
C27 C23 C24 N6 -175.6(3)
N5 C23 C24 C30 -177.1(3)
C27 C23 C24 C30 55.0(4)
C36 N8 C34 C40 59.6(4)
C35 N8 C34 C40 -62.9(4)
Cu4 N8 C34 C40 175.5(2)
C36 N8 C34 C33 -66.2(4)
C35 N8 C34 C33 171.3(3)
Cu4 N8 C34 C33 49.7(3)
N2 C4 C10 C9 -178.6(3)
C3 C4 C10 C9 -54.2(4)
C19 C18 C17 C13 60.1(4)
C31 N7 C33 C37 35.4(4)
C32 N7 C33 C37 -85.5(4)
Cu4 N7 C33 C37 153.3(3)
C31 N7 C33 C34 -91.5(4)
C32 N7 C33 C34 147.7(3)
Cu4 N7 C33 C34 26.5(3)
N8 C34 C33 N7 -52.4(4)
C40 C34 C33 N7 179.9(3)
N8 C34 C33 C37 178.9(3)
C40 C34 C33 C37 51.1(4)
C23 C27 C28 C29 58.0(5)
Cu3 S7 S8 Cu4 4.14(6)
Cu5 S7 S8 Cu4 96.53(5)
Cu3 S7 S8 Cu6 -93.26(5)
Cu5 S7 S8 Cu6 -0.86(5)
N8 Cu4 S8 S7 -149.5(4)
N7 Cu4 S8 S7 134.65(9)
S6 Cu4 S8 S7 -75.15(5)
Cl2 Cu4 S8 S7 31.73(5)
N8 Cu4 S8 Cu6 -43.8(4)
N7 Cu4 S8 Cu6 -119.68(8)
S6 Cu4 S8 Cu6 30.52(3)
Cl2 Cu4 S8 Cu6 137.40(4)
S4 Cu6 S8 S7 -74.19(5)
S6 Cu6 S8 S7 79.89(5)
Cl4 Cu6 S8 S7 -179.31(5)
S2 Cu6 S8 S7 -1.74(9)
S4 Cu6 S8 Cu4 175.55(4)
S6 Cu6 S8 Cu4 -30.36(3)
Cl4 Cu6 S8 Cu4 70.44(4)
S2 Cu6 S8 Cu4 -111.99(7)
C4 C10 C9 C8 57.3(4)
N8 C34 C40 C39 -177.1(3)
C33 C34 C40 C39 -51.6(4)
C12 N3 C13 C14 -86.4(3)
C11 N3 C13 C14 152.3(3)
Cu2 N3 C13 C14 32.1(3)
C12 N3 C13 C17 39.8(4)
C11 N3 C13 C17 -81.5(4)
Cu2 N3 C13 C17 158.3(2)
N4 C14 C13 N3 -55.7(4)
C20 C14 C13 N3 177.8(3)
N4 C14 C13 C17 176.8(3)
C20 C14 C13 C17 50.4(4)
C18 C17 C13 N3 179.9(3)
C18 C17 C13 C14 -54.8(4)
C37 C38 C39 C40 -59.0(5)
C34 C40 C39 C38 55.7(5)
C39 C38 C37 C33 59.8(5)
N7 C33 C37 C38 178.6(3)
C34 C33 C37 C38 -55.7(4)
C10 C9 C8 C7 -57.7(4)
C3 C7 C8 C9 57.7(4)
C27 C28 C29 C30 -57.8(5)
C24 C30 C29 C28 56.7(5)
